data_2104921
loop_
_publ_author_name
'Siegler, Maxime A.'
'Parkin, Sean'
'Angel, Ross J.'
'Brock, Carolyn Pratt'

_publ_section_title
;
 Detailed study of the phase transition in
 [Ni(H~2~O)~6~](NO~3~)~2~&#x00B7;(15-crown-5)&#x00B7;H~2~O and analysis
 in terms of mean-field theory
;
_journal_issue 2
_journal_name_full 'Acta Crystallographica Section B'
_journal_page_first 130
_journal_page_last 143
_journal_paper_doi 10.1107/S010876811100526X
_journal_volume 67
_journal_year 2011
_chemical_formula_moiety 'C10 H20 O5, H12 Ni O6 2+, 2(N O3 1-), H2 O'
_chemical_formula_sum 'C10 H34 N2 Ni O18'
_chemical_formula_weight 529.10
_chemical_name_systematic 'hexaaquanickel(II) nitrate (15-crown-5) monohydrate'
_space_group_IT_number 4
_symmetry_cell_setting monoclinic
_symmetry_Int_Tables_number 4
_symmetry_space_group_name_Hall 'P 2yb (1/2*x,y,-1/2*x+z)'
_symmetry_space_group_name_H-M 'B 1 21 1'
_atom_sites_solution_hydrogens geom
_atom_sites_solution_primary direct
_atom_sites_solution_secondary difmap
_audit_creation_method SHELXL-97
_cell_angle_alpha 90.
_cell_angle_beta 106.26(1)
_cell_angle_gamma 90.
_cell_formula_units_Z 8
_cell_length_a 16.242(2)
_cell_length_b 16.608(2)
_cell_length_c 17.874(2)
_cell_measurement_reflns_used 5496
_cell_measurement_temperature 175(2)
_cell_measurement_theta_max 27.48
_cell_measurement_theta_min 1.00
_cell_volume 4628.6(10)
_computing_cell_refinement 'SCALEPACK (Otwinowski & Minor, 2006)'
_computing_data_collection 'COLLECT (Nonius, 2000)'
_computing_data_reduction 'DENZO-SMN (Otwinowski & Minor, 2006)'
_computing_molecular_graphics 'Mercury (Macrae et al., 2008)'
_computing_publication_material
;
SHELXL-97 (Sheldrick, 2008) and local procedures
;
_computing_structure_refinement 'SHELXL-97 (Sheldrick, 2008)'
_computing_structure_solution 'SHELXS-97 (Sheldrick, 2008)'
_diffrn_ambient_temperature 175(2)
_diffrn_detector_area_resol_mean 18
_diffrn_measured_fraction_theta_full 0.999
_diffrn_measured_fraction_theta_max 0.999
_diffrn_measurement_device_type 'Nonius KappaCCD diffractometer'
_diffrn_measurement_method '\w scans at fixed \c = 55\%'
_diffrn_radiation_monochromator graphite
_diffrn_radiation_source 'fine-focus sealed tube'
_diffrn_radiation_type MoK\a
_diffrn_radiation_wavelength 0.71073
_diffrn_reflns_av_R_equivalents 0.074
_diffrn_reflns_av_sigmaI/netI 0.0942
_diffrn_reflns_limit_h_max 21
_diffrn_reflns_limit_h_min -21
_diffrn_reflns_limit_k_max 21
_diffrn_reflns_limit_k_min -21
_diffrn_reflns_limit_l_max 23
_diffrn_reflns_limit_l_min -23
_diffrn_reflns_number 33236
_diffrn_reflns_theta_full 27.49
_diffrn_reflns_theta_max 27.49
_diffrn_reflns_theta_min 1.50
_diffrn_standards_decay_% <2
_exptl_absorpt_coefficient_mu 0.921
_exptl_absorpt_correction_T_max 0.8742
_exptl_absorpt_correction_T_min 0.7387
_exptl_absorpt_correction_type multi-scan
_exptl_absorpt_process_details 'Scalepack (Otwinowski & Minor, 2006)'
_exptl_crystal_colour 'pale green'
_exptl_crystal_density_diffrn 1.519
_exptl_crystal_density_method 'not measured'
_exptl_crystal_description parallelepiped
_exptl_crystal_F_000 2240
_exptl_crystal_size_max 0.35
_exptl_crystal_size_mid 0.15
_exptl_crystal_size_min 0.15
_refine_diff_density_max 0.857
_refine_diff_density_min -0.377
_refine_diff_density_rms 0.072
_refine_ls_abs_structure_details 'Flack H D (1983), Acta Cryst. A39, 876-881'
_refine_ls_abs_structure_Flack 0.078(9)
_refine_ls_extinction_coef 0.00013(4)
_refine_ls_extinction_expression Fc^*^=kFc[1+0.001xFc^2^\l^3^/sin(2\q)]^-1/4^
_refine_ls_extinction_method SHELXL
_refine_ls_goodness_of_fit_ref 1.055
_refine_ls_hydrogen_treatment mixed
_refine_ls_matrix_type full
_refine_ls_number_parameters 648
_refine_ls_number_reflns 10609
_refine_ls_number_restraints 43
_refine_ls_restrained_S_all 1.054
_refine_ls_R_factor_all 0.1230
_refine_ls_R_factor_gt 0.0450
_refine_ls_shift/su_max 0.001
_refine_ls_shift/su_mean 0.000
_refine_ls_structure_factor_coef Fsqd
_refine_ls_weighting_details 'calc w=1/[\s^2^(Fo^2^)+(0.0254P)^2^+0.0000P] where P=(Fo^2^+2Fc^2^)/3'
_refine_ls_weighting_scheme calc
_refine_ls_wR_factor_gt 0.0766
_refine_ls_wR_factor_ref 0.0921
_reflns_number_gt 5726
_reflns_number_total 10609
_reflns_threshold_expression >2sigma(I)
_cod_data_source_file hw5014.cif
_cod_data_source_block 175K_H
_cod_original_sg_symbol_H-M 'B 21'
_cod_database_code 2104921

loop_
_symmetry_equiv_pos_as_xyz
'x, y, z'
'-x, y+1/2, -z'
'x+1/2, y, z+1/2'
'-x+1/2, y+1/2, -z+1/2'

loop_
_atom_site_label
_atom_site_type_symbol
_atom_site_fract_x
_atom_site_fract_y
_atom_site_fract_z
_atom_site_U_iso_or_equiv
_atom_site_adp_type
_atom_site_occupancy
_atom_site_symmetry_multiplicity
_atom_site_calc_flag
_atom_site_refinement_flags
_atom_site_disorder_assembly
_atom_site_disorder_group
C1_1 C 0.0408(4) 0.1921(4) 0.0444(3) 0.0688(19) Uani 1 1 d . . .
H1A_1 H 0.0012 0.1513 0.0133 0.083 Uiso 1 1 calc R . .
H1B_1 H 0.1000 0.1777 0.0447 0.083 Uiso 1 1 calc R . .
C2_1 C 0.0186(3) 0.2732(4) 0.0095(3) 0.061(2) Uani 1 1 d . . .
H2A_1 H 0.0044 0.2693 -0.0480 0.073 Uiso 1 1 calc R . .
H2B_1 H -0.0325 0.2940 0.0232 0.073 Uiso 1 1 calc R . .
C3_1 C 0.0696(3) 0.4098(4) 0.0231(3) 0.0633(17) Uani 1 1 d . . .
H3A_1 H 0.0305 0.4154 -0.0302 0.076 Uiso 1 1 calc R . .
H3B_1 H 0.1228 0.4398 0.0250 0.076 Uiso 1 1 calc R . .
C4_1 C 0.0286(3) 0.4462(3) 0.0794(3) 0.0606(16) Uani 1 1 d . . .
H4A_1 H 0.0176 0.5041 0.0678 0.073 Uiso 1 1 calc R . .
H4B_1 H -0.0268 0.4193 0.0756 0.073 Uiso 1 1 calc R . .
C5_1 C 0.0547(4) 0.4751(3) 0.2126(3) 0.0555(17) Uani 1 1 d . . .
H5A_1 H -0.0073 0.4641 0.2032 0.067 Uiso 1 1 calc R . .
H5B_1 H 0.0626 0.5340 0.2098 0.067 Uiso 1 1 calc R . .
C6_1 C 0.1028(3) 0.4448(3) 0.2902(3) 0.0541(16) Uani 1 1 d . . .
H6A_1 H 0.1651 0.4456 0.2953 0.065 Uiso 1 1 calc R . .
H6B_1 H 0.0920 0.4797 0.3313 0.065 Uiso 1 1 calc R . .
C7_1 C 0.1317(3) 0.3192(3) 0.3579(3) 0.0541(17) Uani 1 1 d . . .
H7A_1 H 0.1307 0.3398 0.4096 0.065 Uiso 1 1 calc R . .
H7B_1 H 0.1909 0.3242 0.3534 0.065 Uiso 1 1 calc R . .
C8_1 C 0.1035(3) 0.2318(4) 0.3492(3) 0.0593(17) Uani 1 1 d . . .
H8A_1 H 0.1386 0.1998 0.3934 0.071 Uiso 1 1 calc R . .
H8B_1 H 0.0426 0.2275 0.3489 0.071 Uiso 1 1 calc R . .
C9_1 C 0.0631(4) 0.1359(3) 0.2458(4) 0.0632(18) Uani 1 1 d . . .
H9A_1 H 0.0029 0.1462 0.2454 0.076 Uiso 1 1 calc R . .
H9B_1 H 0.0835 0.0874 0.2778 0.076 Uiso 1 1 calc R . .
C10_1 C 0.0682(4) 0.1228(3) 0.1649(4) 0.0654(19) Uani 1 1 d . . .
H10A_1 H 0.1285 0.1142 0.1649 0.079 Uiso 1 1 calc R . .
H10B_1 H 0.0344 0.0747 0.1420 0.079 Uiso 1 1 calc R . .
O1_1 O 0.0338(2) 0.19381(19) 0.12027(19) 0.0454(9) Uani 1 1 d . . .
O2_1 O 0.0896(2) 0.3283(2) 0.03772(16) 0.0485(10) Uani 1 1 d . . .
O3_1 O 0.0854(2) 0.43622(18) 0.15624(19) 0.0422(9) Uani 1 1 d . . .
O4_1 O 0.07531(19) 0.3634(2) 0.29906(17) 0.0418(9) Uani 1 1 d . . .
O5_1 O 0.1144(2) 0.20221(19) 0.27727(19) 0.0445(9) Uani 1 1 d . . .
Ni1_1 Ni 0.32374(3) 0.30088(3) 0.19647(3) 0.01981(16) Uani 1 1 d . . .
O6_1 O 0.20155(16) 0.30406(19) 0.20679(16) 0.0290(7) Uani 1 1 d D . .
H6C_1 H 0.1636(17) 0.3380(16) 0.186(2) 0.044 Uiso 1 1 d D . .
H6D_1 H 0.1728(19) 0.2662(15) 0.218(2) 0.044 Uiso 1 1 d D . .
O7_1 O 0.44277(16) 0.30847(17) 0.18042(14) 0.0222(7) Uani 1 1 d D . .
H7C_1 H 0.4849(15) 0.3225(19) 0.2178(14) 0.033 Uiso 1 1 d D . .
H7D_1 H 0.4637(19) 0.2715(16) 0.1593(17) 0.033 Uiso 1 1 d D . .
O8_1 O 0.27189(19) 0.32667(18) 0.08080(15) 0.0310(8) Uani 1 1 d D . .
H8C_1 H 0.2188(7) 0.322(2) 0.064(2) 0.046 Uiso 1 1 d D . .
H8D_1 H 0.284(2) 0.3617(19) 0.0522(19) 0.046 Uiso 1 1 d D . .
O9_1 O 0.34035(19) 0.42063(15) 0.22970(15) 0.0274(7) Uani 1 1 d D . .
H9C_1 H 0.309(2) 0.447(2) 0.1933(12) 0.041 Uiso 1 1 d D . .
H9D_1 H 0.325(2) 0.433(2) 0.2690(11) 0.041 Uiso 1 1 d D . .
O10_1 O 0.37161(19) 0.26940(16) 0.31177(13) 0.0260(7) Uani 1 1 d D . .
H10C_1 H 0.373(3) 0.3045(13) 0.3465(15) 0.039 Uiso 1 1 d D . .
H10D_1 H 0.363(3) 0.2263(10) 0.3339(18) 0.039 Uiso 1 1 d D . .
O11_1 O 0.3187(2) 0.18100(16) 0.16986(15) 0.0313(8) Uani 1 1 d D . .
H11C_1 H 0.306(3) 0.153(2) 0.2039(14) 0.047 Uiso 1 1 d D . .
H11D_1 H 0.297(3) 0.156(2) 0.1281(11) 0.047 Uiso 1 1 d D . .
N1_1 N 0.3251(2) 0.4320(2) 0.43173(19) 0.0285(10) Uani 1 1 d . . .
O12_1 O 0.3429(2) 0.35969(19) 0.43014(16) 0.0448(9) Uani 1 1 d . . .
O13_1 O 0.3038(2) 0.45828(18) 0.48965(17) 0.0441(9) Uani 1 1 d . . .
O14_1 O 0.3249(3) 0.47622(19) 0.37654(19) 0.0570(11) Uani 1 1 d . . .
N2_1 N 0.2803(3) 0.0825(2) 0.3441(2) 0.0332(10) Uani 1 1 d . . .
O15_1 O 0.26936(19) 0.07687(16) 0.27221(15) 0.0340(8) Uani 1 1 d . . .
O16_1 O 0.2424(2) 0.03502(17) 0.37688(16) 0.0442(9) Uani 1 1 d . . .
O17_1 O 0.3283(3) 0.1353(2) 0.38265(18) 0.0615(12) Uani 1 1 d . . .
O18_1 O 0.2501(5) 0.1251(3) 0.0240(3) 0.0448(16) Uani 0.693(9) 1 d PD A 1
O18'_1 O 0.3042(10) 0.1028(8) 0.0388(8) 0.0448(16) Uani 0.307(9) 1 d P A 2
H18C_1 H 0.288(3) 0.128(3) 0.000(3) 0.067 Uiso 1 1 d D . .
H18D_1 H 0.240(3) 0.0756(9) 0.025(3) 0.067 Uiso 1 1 d D . .
C1_2 C 0.5306(3) 0.2257(3) 0.0221(2) 0.0430(13) Uani 1 1 d . . .
H1A_2 H 0.4863 0.1941 -0.0158 0.052 Uiso 1 1 calc R . .
H1B_2 H 0.5875 0.2099 0.0171 0.052 Uiso 1 1 calc R . .
C2_2 C 0.5162(3) 0.3136(3) 0.0059(2) 0.0403(13) Uani 1 1 d . . .
H2A_2 H 0.5004 0.3232 -0.0510 0.048 Uiso 1 1 calc R . .
H2B_2 H 0.4684 0.3325 0.0257 0.048 Uiso 1 1 calc R . .
C3_2 C 0.5778(3) 0.4422(3) 0.0443(3) 0.0459(14) Uani 1 1 d . . .
H3A_2 H 0.5375 0.4592 -0.0057 0.055 Uiso 1 1 calc R . .
H3B_2 H 0.6329 0.4705 0.0500 0.055 Uiso 1 1 calc R . .
C4_2 C 0.5419(3) 0.4660(3) 0.1105(3) 0.0406(13) Uani 1 1 d . . .
H4A_2 H 0.5364 0.5253 0.1121 0.049 Uiso 1 1 calc R . .
H4B_2 H 0.4843 0.4420 0.1026 0.049 Uiso 1 1 calc R . .
C5_2 C 0.5741(3) 0.4671(3) 0.2471(3) 0.0404(14) Uani 1 1 d . . .
H5A_2 H 0.5113 0.4625 0.2382 0.048 Uiso 1 1 calc R . .
H5B_2 H 0.5902 0.5245 0.2563 0.048 Uiso 1 1 calc R . .
C6_2 C 0.6196(3) 0.4182(3) 0.3161(3) 0.0427(13) Uani 1 1 d . . .
H6A_2 H 0.6809 0.4125 0.3182 0.051 Uiso 1 1 calc R . .
H6B_2 H 0.6161 0.4450 0.3646 0.051 Uiso 1 1 calc R . .
C7_2 C 0.6290(3) 0.2798(3) 0.3582(2) 0.0408(14) Uani 1 1 d . . .
H7A_2 H 0.6281 0.2880 0.4128 0.049 Uiso 1 1 calc R . .
H7B_2 H 0.6893 0.2814 0.3564 0.049 Uiso 1 1 calc R . .
C8_2 C 0.5896(3) 0.2006(3) 0.3288(3) 0.0441(13) Uani 1 1 d . . .
H8A_2 H 0.6159 0.1571 0.3657 0.053 Uiso 1 1 calc R . .
H8B_2 H 0.5272 0.2016 0.3234 0.053 Uiso 1 1 calc R . .
C9_2 C 0.5533(3) 0.1250(3) 0.2094(3) 0.0390(13) Uani 1 1 d . . .
H9A_2 H 0.4929 0.1304 0.2104 0.047 Uiso 1 1 calc R . .
H9B_2 H 0.5745 0.0715 0.2306 0.047 Uiso 1 1 calc R . .
C10_2 C 0.5590(3) 0.1330(3) 0.1279(3) 0.0397(13) Uani 1 1 d . . .
H10A_2 H 0.6195 0.1281 0.1269 0.048 Uiso 1 1 calc R . .
H10B_2 H 0.5251 0.0901 0.0947 0.048 Uiso 1 1 calc R . .
O1_2 O 0.52604(19) 0.21022(17) 0.09984(15) 0.0326(8) Uani 1 1 d . . .
O2_2 O 0.59151(19) 0.3566(2) 0.04269(15) 0.0378(8) Uani 1 1 d . . .
O3_2 O 0.59713(19) 0.43850(17) 0.18055(16) 0.0357(8) Uani 1 1 d . . .
O4_2 O 0.58008(18) 0.34158(18) 0.30922(16) 0.0350(8) Uani 1 1 d . . .
O5_2 O 0.60434(18) 0.18699(17) 0.25537(16) 0.0311(8) Uani 1 1 d . . .
Ni2_2 Ni 0.82354(4) 0.29765(3) 0.19521(3) 0.01982(16) Uani 1 1 d . . .
O6_2 O 0.70169(16) 0.30013(19) 0.20655(16) 0.0259(7) Uani 1 1 d D . .
H6C_2 H 0.6698(19) 0.3401(13) 0.192(2) 0.039 Uiso 1 1 d D . .
H6D_2 H 0.6711(19) 0.2664(15) 0.220(2) 0.039 Uiso 1 1 d D . .
O7_2 O 0.94202(16) 0.30446(18) 0.17821(14) 0.0228(7) Uani 1 1 d D . .
H7C_2 H 0.9817(15) 0.3194(19) 0.2152(14) 0.034 Uiso 1 1 d D . .
H7D_2 H 0.9633(19) 0.2700(17) 0.1547(17) 0.034 Uiso 1 1 d D . .
O8_2 O 0.77017(19) 0.32699(16) 0.08010(16) 0.0279(8) Uani 1 1 d D . .
H8C_2 H 0.7191(9) 0.340(2) 0.073(2) 0.042 Uiso 1 1 d D . .
H8D_2 H 0.7951(19) 0.3676(14) 0.070(2) 0.042 Uiso 1 1 d D . .
O9_2 O 0.8426(2) 0.41475(15) 0.23231(15) 0.0288(7) Uani 1 1 d D . .
H9C_2 H 0.818(2) 0.4499(17) 0.2006(14) 0.043 Uiso 1 1 d D . .
H9D_2 H 0.839(3) 0.430(2) 0.2755(9) 0.043 Uiso 1 1 d D . .
O10_2 O 0.87367(19) 0.26407(16) 0.31044(15) 0.0253(7) Uani 1 1 d D . .
H10C_2 H 0.861(2) 0.2992(13) 0.3391(18) 0.038 Uiso 1 1 d D . .
H10D_2 H 0.851(2) 0.2219(11) 0.322(2) 0.038 Uiso 1 1 d D . .
O11_2 O 0.8168(2) 0.17823(16) 0.16689(15) 0.0291(7) Uani 1 1 d D . .
H11C_2 H 0.796(3) 0.149(2) 0.1944(15) 0.044 Uiso 1 1 d D . .
H11D_2 H 0.798(2) 0.160(2) 0.1217(8) 0.044 Uiso 1 1 d D . .
N1_2 N 0.8311(2) 0.4248(2) 0.43292(19) 0.0294(10) Uani 1 1 d . . .
O12_2 O 0.82511(19) 0.35058(18) 0.42169(16) 0.0360(8) Uani 1 1 d . . .
O13_2 O 0.8188(2) 0.45349(18) 0.49327(17) 0.0482(10) Uani 1 1 d . . .
O14_2 O 0.8483(2) 0.46847(19) 0.38362(18) 0.0584(12) Uani 1 1 d . . .
N2_2 N 0.7686(2) 0.0823(2) 0.3350(2) 0.0317(9) Uani 1 1 d . . .
O15_2 O 0.76182(19) 0.07465(15) 0.26445(15) 0.0340(8) Uani 1 1 d . . .
O16_2 O 0.7282(2) 0.03578(16) 0.36773(15) 0.0376(8) Uani 1 1 d . . .
O17_2 O 0.8153(2) 0.13490(19) 0.37524(18) 0.0504(10) Uani 1 1 d . . .
O18_2 O 0.7485(4) 0.1176(2) 0.0235(3) 0.0961(16) Uani 1 1 d D . .
H18C_2 H 0.8004(15) 0.100(4) 0.032(5) 0.144 Uiso 1 1 d D . .
H18D_2 H 0.721(3) 0.073(2) 0.017(4) 0.144 Uiso 1 1 d D . .

loop_
_atom_site_aniso_label
_atom_site_aniso_U_11
_atom_site_aniso_U_22
_atom_site_aniso_U_33
_atom_site_aniso_U_23
_atom_site_aniso_U_13
_atom_site_aniso_U_12
C1_1 0.042(4) 0.100(5) 0.064(4) -0.047(4) 0.015(3) -0.001(4)
C2_1 0.018(3) 0.141(7) 0.021(3) -0.010(3) 0.002(2) 0.001(4)
C3_1 0.041(4) 0.100(5) 0.055(3) 0.042(3) 0.023(3) 0.018(3)
C4_1 0.044(4) 0.064(4) 0.076(4) 0.036(3) 0.021(3) 0.023(3)
C5_1 0.049(4) 0.038(3) 0.087(5) -0.019(3) 0.033(4) -0.006(3)
C6_1 0.040(4) 0.060(4) 0.076(4) -0.047(3) 0.039(3) -0.033(3)
C7_1 0.041(4) 0.093(5) 0.034(3) -0.007(3) 0.019(3) -0.003(4)
C8_1 0.032(3) 0.113(5) 0.043(3) 0.044(3) 0.028(3) 0.036(4)
C9_1 0.039(4) 0.030(3) 0.121(6) 0.021(4) 0.023(4) 0.007(3)
C10_1 0.037(4) 0.022(3) 0.129(6) -0.025(3) 0.009(4) 0.010(3)
O1_1 0.039(2) 0.044(2) 0.059(2) -0.0237(19) 0.0225(18) -0.0012(18)
O2_1 0.025(2) 0.090(3) 0.0276(17) 0.0074(17) 0.0026(15) 0.0097(19)
O3_1 0.035(2) 0.038(2) 0.061(2) -0.0033(18) 0.0255(18) 0.0021(17)
O4_1 0.024(2) 0.062(2) 0.0376(19) -0.0114(17) 0.0059(16) -0.0049(18)
O5_1 0.034(2) 0.040(2) 0.066(2) 0.0174(18) 0.0249(19) 0.0034(17)
Ni1_1 0.0183(4) 0.0216(3) 0.0203(3) -0.0002(3) 0.0067(2) -0.0006(3)
O6_1 0.0200(19) 0.0373(19) 0.0331(17) 0.0116(16) 0.0130(15) -0.0022(16)
O7_1 0.0172(18) 0.0229(17) 0.0281(16) -0.0046(13) 0.0090(13) 0.0012(15)
O8_1 0.0216(19) 0.049(2) 0.0214(16) 0.0070(14) 0.0053(15) -0.0050(17)
O9_1 0.031(2) 0.0249(17) 0.0302(16) -0.0027(15) 0.0153(15) 0.0026(14)
O10_1 0.031(2) 0.0289(16) 0.0175(15) -0.0002(13) 0.0062(14) -0.0013(17)
O11_1 0.046(2) 0.0239(16) 0.0255(16) -0.0008(14) 0.0125(17) -0.0041(15)
N1_1 0.032(3) 0.029(2) 0.023(2) -0.0032(17) 0.0036(18) -0.0138(19)
O12_1 0.061(3) 0.035(2) 0.0380(19) -0.0001(15) 0.0132(17) 0.0167(18)
O13_1 0.071(3) 0.040(2) 0.0301(17) 0.0028(16) 0.0286(18) 0.0050(19)
O14_1 0.102(3) 0.038(2) 0.040(2) 0.0000(17) 0.035(2) -0.019(2)
N2_1 0.041(3) 0.030(2) 0.033(2) 0.004(2) 0.016(2) -0.001(2)
O15_1 0.045(2) 0.0340(18) 0.0263(18) 0.0022(14) 0.0149(16) 0.0012(16)
O16_1 0.074(3) 0.0343(18) 0.0322(17) 0.0006(15) 0.0285(18) -0.0131(18)
O17_1 0.093(3) 0.038(2) 0.042(2) -0.0037(18) -0.001(2) -0.036(2)
O18_1 0.059(5) 0.038(3) 0.040(3) -0.010(2) 0.019(3) -0.009(3)
O18'_1 0.059(5) 0.038(3) 0.040(3) -0.010(2) 0.019(3) -0.009(3)
C1_2 0.040(3) 0.062(4) 0.028(3) -0.014(2) 0.012(2) -0.005(3)
C2_2 0.020(3) 0.070(4) 0.027(2) 0.003(3) 0.001(2) -0.005(3)
C3_2 0.044(3) 0.039(3) 0.047(3) 0.023(2) 0.000(3) -0.007(3)
C4_2 0.034(3) 0.029(3) 0.064(3) 0.008(3) 0.023(3) 0.009(2)
C5_2 0.028(3) 0.028(3) 0.076(4) -0.022(3) 0.033(3) -0.006(3)
C6_2 0.031(3) 0.052(3) 0.048(3) -0.028(3) 0.015(2) -0.011(3)
C7_2 0.027(3) 0.076(4) 0.018(2) -0.001(3) 0.005(2) 0.008(3)
C8_2 0.040(3) 0.055(3) 0.040(3) 0.019(3) 0.015(3) 0.002(3)
C9_2 0.022(3) 0.023(3) 0.068(4) 0.005(3) 0.006(3) -0.003(2)
C10_2 0.033(3) 0.023(3) 0.062(4) -0.004(3) 0.012(3) 0.005(2)
O1_2 0.033(2) 0.0338(18) 0.0359(18) -0.0013(14) 0.0166(15) 0.0056(15)
O2_2 0.028(2) 0.052(2) 0.0314(17) 0.0066(15) 0.0056(15) 0.0003(17)
O3_2 0.027(2) 0.0342(19) 0.0437(18) 0.0028(16) 0.0070(15) 0.0040(15)
O4_2 0.0204(19) 0.0423(19) 0.0423(19) -0.0112(16) 0.0090(15) -0.0049(16)
O5_2 0.030(2) 0.0306(18) 0.0374(18) 0.0104(15) 0.0168(15) 0.0035(15)
Ni2_2 0.0192(4) 0.0210(3) 0.0203(3) 0.0013(3) 0.0073(2) -0.0004(3)
O6_2 0.0148(18) 0.0307(17) 0.0350(17) 0.0077(16) 0.0113(15) -0.0012(16)
O7_2 0.0169(18) 0.0304(17) 0.0233(15) -0.0057(14) 0.0094(13) 0.0000(16)
O8_2 0.0201(19) 0.0392(19) 0.0236(15) 0.0102(14) 0.0046(16) 0.0000(15)
O9_2 0.038(2) 0.0238(17) 0.0260(16) 0.0010(14) 0.0113(16) 0.0022(15)
O10_2 0.027(2) 0.0208(15) 0.0269(16) 0.0015(13) 0.0055(14) -0.0031(16)
O11_2 0.041(2) 0.0211(16) 0.0268(16) -0.0011(14) 0.0129(17) -0.0078(14)
N1_2 0.030(3) 0.037(3) 0.020(2) 0.0059(18) 0.0050(18) -0.002(2)
O12_2 0.039(2) 0.0289(19) 0.0389(18) 0.0026(14) 0.0090(15) 0.0031(16)
O13_2 0.075(3) 0.047(2) 0.0251(17) -0.0053(16) 0.0189(18) 0.0014(19)
O14_2 0.102(3) 0.046(2) 0.0343(19) -0.0054(17) 0.030(2) -0.033(2)
N2_2 0.039(3) 0.017(2) 0.038(2) -0.0006(19) 0.009(2) 0.0029(19)
O15_2 0.045(2) 0.0344(19) 0.0272(18) 0.0031(14) 0.0185(16) 0.0042(16)
O16_2 0.059(2) 0.0256(16) 0.0361(17) -0.0016(14) 0.0256(17) -0.0153(16)
O17_2 0.068(3) 0.040(2) 0.038(2) -0.0025(18) 0.0069(19) -0.023(2)
O18_2 0.174(5) 0.076(3) 0.046(2) -0.026(2) 0.042(3) -0.049(3)

loop_
_atom_type_symbol
_atom_type_description
_atom_type_scat_dispersion_real
_atom_type_scat_dispersion_imag
_atom_type_scat_source
C C 0.0033 0.0016 'International Tables Vol C Tables 4.2.6.8 and 6.1.1.4'
H H 0.0000 0.0000 'International Tables Vol C Tables 4.2.6.8 and 6.1.1.4'
N N 0.0061 0.0033 'International Tables Vol C Tables 4.2.6.8 and 6.1.1.4'
O O 0.0106 0.0060 'International Tables Vol C Tables 4.2.6.8 and 6.1.1.4'
Ni Ni 0.3393 1.1124 'International Tables Vol C Tables 4.2.6.8 and 6.1.1.4'

loop_
_geom_angle_atom_site_label_1
_geom_angle_atom_site_label_2
_geom_angle_atom_site_label_3
_geom_angle
_geom_angle_site_symmetry_1
_geom_angle_site_symmetry_3
_geom_angle_publ_flag
O1_1 C1_1 C2_1 108.3(4) . . no
O1_1 C1_1 H1A_1 110.0 . . no
C2_1 C1_1 H1A_1 110.0 . . no
O1_1 C1_1 H1B_1 110.0 . . no
C2_1 C1_1 H1B_1 110.0 . . no
H1A_1 C1_1 H1B_1 108.4 . . no
O2_1 C2_1 C1_1 110.5(4) . . no
O2_1 C2_1 H2A_1 109.5 . . no
C1_1 C2_1 H2A_1 109.5 . . no
O2_1 C2_1 H2B_1 109.5 . . no
C1_1 C2_1 H2B_1 109.5 . . no
H2A_1 C2_1 H2B_1 108.1 . . no
O2_1 C3_1 C4_1 113.1(4) . . no
O2_1 C3_1 H3A_1 109.0 . . no
C4_1 C3_1 H3A_1 109.0 . . no
O2_1 C3_1 H3B_1 109.0 . . no
C4_1 C3_1 H3B_1 109.0 . . no
H3A_1 C3_1 H3B_1 107.8 . . no
O3_1 C4_1 C3_1 108.3(4) . . no
O3_1 C4_1 H4A_1 110.0 . . no
C3_1 C4_1 H4A_1 110.0 . . no
O3_1 C4_1 H4B_1 110.0 . . no
C3_1 C4_1 H4B_1 110.0 . . no
H4A_1 C4_1 H4B_1 108.4 . . no
O3_1 C5_1 C6_1 108.5(4) . . no
O3_1 C5_1 H5A_1 110.0 . . no
C6_1 C5_1 H5A_1 110.0 . . no
O3_1 C5_1 H5B_1 110.0 . . no
C6_1 C5_1 H5B_1 110.0 . . no
H5A_1 C5_1 H5B_1 108.4 . . no
O4_1 C6_1 C5_1 108.8(4) . . no
O4_1 C6_1 H6A_1 109.9 . . no
C5_1 C6_1 H6A_1 109.9 . . no
O4_1 C6_1 H6B_1 109.9 . . no
C5_1 C6_1 H6B_1 109.9 . . no
H6A_1 C6_1 H6B_1 108.3 . . no
O4_1 C7_1 C8_1 108.1(4) . . no
O4_1 C7_1 H7A_1 110.1 . . no
C8_1 C7_1 H7A_1 110.1 . . no
O4_1 C7_1 H7B_1 110.1 . . no
C8_1 C7_1 H7B_1 110.1 . . no
H7A_1 C7_1 H7B_1 108.4 . . no
O5_1 C8_1 C7_1 108.1(4) . . no
O5_1 C8_1 H8A_1 110.1 . . no
C7_1 C8_1 H8A_1 110.1 . . no
O5_1 C8_1 H8B_1 110.1 . . no
C7_1 C8_1 H8B_1 110.1 . . no
H8A_1 C8_1 H8B_1 108.4 . . no
O5_1 C9_1 C10_1 108.5(4) . . no
O5_1 C9_1 H9A_1 110.0 . . no
C10_1 C9_1 H9A_1 110.0 . . no
O5_1 C9_1 H9B_1 110.0 . . no
C10_1 C9_1 H9B_1 110.0 . . no
H9A_1 C9_1 H9B_1 108.4 . . no
O1_1 C10_1 C9_1 107.4(4) . . no
O1_1 C10_1 H10A_1 110.2 . . no
C9_1 C10_1 H10A_1 110.2 . . no
O1_1 C10_1 H10B_1 110.2 . . no
C9_1 C10_1 H10B_1 110.2 . . no
H10A_1 C10_1 H10B_1 108.5 . . no
C1_1 O1_1 C10_1 113.4(4) . . no
C3_1 O2_1 C2_1 115.1(4) . . no
C5_1 O3_1 C4_1 111.9(4) . . no
C7_1 O4_1 C6_1 114.6(4) . . no
C9_1 O5_1 C8_1 114.9(4) . . no
O7_1 Ni1_1 O11_1 90.31(12) . . no
O7_1 Ni1_1 O6_1 174.24(12) . . no
O11_1 Ni1_1 O6_1 93.98(13) . . no
O7_1 Ni1_1 O8_1 89.03(11) . . no
O11_1 Ni1_1 O8_1 89.45(11) . . no
O6_1 Ni1_1 O8_1 87.17(12) . . no
O7_1 Ni1_1 O10_1 92.83(11) . . no
O11_1 Ni1_1 O10_1 87.98(11) . . no
O6_1 Ni1_1 O10_1 91.17(11) . . no
O8_1 Ni1_1 O10_1 176.84(12) . . no
O7_1 Ni1_1 O9_1 85.89(11) . . no
O11_1 Ni1_1 O9_1 174.72(12) . . no
O6_1 Ni1_1 O9_1 90.07(12) . . no
O8_1 Ni1_1 O9_1 94.15(11) . . no
O10_1 Ni1_1 O9_1 88.53(11) . . no
Ni1_1 O6_1 H6C_1 126(2) . . no
Ni1_1 O6_1 H6D_1 128(2) . . no
H6C_1 O6_1 H6D_1 102.7(15) . . no
Ni1_1 O7_1 H7C_1 120(2) . . no
Ni1_1 O7_1 H7D_1 123(2) . . no
H7C_1 O7_1 H7D_1 102.5(15) . . no
Ni1_1 O8_1 H8C_1 115(3) . . no
Ni1_1 O8_1 H8D_1 131(3) . . no
H8C_1 O8_1 H8D_1 104.7(16) . . no
Ni1_1 O9_1 H9C_1 107(3) . . no
Ni1_1 O9_1 H9D_1 116(3) . . no
H9C_1 O9_1 H9D_1 104.6(16) . . no
Ni1_1 O10_1 H10C_1 119(2) . . no
Ni1_1 O10_1 H10D_1 128(2) . . no
H10C_1 O10_1 H10D_1 102.2(15) . . no
Ni1_1 O11_1 H11C_1 112(3) . . no
Ni1_1 O11_1 H11D_1 132(3) . . no
H11C_1 O11_1 H11D_1 104.1(16) . . no
O14_1 N1_1 O12_1 120.6(4) . . no
O14_1 N1_1 O13_1 120.8(4) . . no
O12_1 N1_1 O13_1 118.4(3) . . no
O16_1 N2_1 O17_1 120.1(4) . . no
O16_1 N2_1 O15_1 119.3(4) . . no
O17_1 N2_1 O15_1 120.5(4) . . no
H18C_1 O18_1 H18D_1 104.2(16) . . no
H18C_1 O18'_1 H18D_1 88(3) . . no
O1_2 C1_2 C2_2 108.3(4) . . no
O1_2 C1_2 H1A_2 110.0 . . no
C2_2 C1_2 H1A_2 110.0 . . no
O1_2 C1_2 H1B_2 110.0 . . no
C2_2 C1_2 H1B_2 110.0 . . no
H1A_2 C1_2 H1B_2 108.4 . . no
O2_2 C2_2 C1_2 109.6(4) . . no
O2_2 C2_2 H2A_2 109.7 . . no
C1_2 C2_2 H2A_2 109.7 . . no
O2_2 C2_2 H2B_2 109.7 . . no
C1_2 C2_2 H2B_2 109.7 . . no
H2A_2 C2_2 H2B_2 108.2 . . no
O2_2 C3_2 C4_2 111.6(3) . . no
O2_2 C3_2 H3A_2 109.3 . . no
C4_2 C3_2 H3A_2 109.3 . . no
O2_2 C3_2 H3B_2 109.3 . . no
C4_2 C3_2 H3B_2 109.3 . . no
H3A_2 C3_2 H3B_2 108.0 . . no
O3_2 C4_2 C3_2 109.0(4) . . no
O3_2 C4_2 H4A_2 109.9 . . no
C3_2 C4_2 H4A_2 109.9 . . no
O3_2 C4_2 H4B_2 109.9 . . no
C3_2 C4_2 H4B_2 109.9 . . no
H4A_2 C4_2 H4B_2 108.3 . . no
O3_2 C5_2 C6_2 108.9(4) . . no
O3_2 C5_2 H5A_2 109.9 . . no
C6_2 C5_2 H5A_2 109.9 . . no
O3_2 C5_2 H5B_2 109.9 . . no
C6_2 C5_2 H5B_2 109.9 . . no
H5A_2 C5_2 H5B_2 108.3 . . no
O4_2 C6_2 C5_2 108.0(4) . . no
O4_2 C6_2 H6A_2 110.1 . . no
C5_2 C6_2 H6A_2 110.1 . . no
O4_2 C6_2 H6B_2 110.1 . . no
C5_2 C6_2 H6B_2 110.1 . . no
H6A_2 C6_2 H6B_2 108.4 . . no
O4_2 C7_2 C8_2 107.8(3) . . no
O4_2 C7_2 H7A_2 110.1 . . no
C8_2 C7_2 H7A_2 110.1 . . no
O4_2 C7_2 H7B_2 110.1 . . no
C8_2 C7_2 H7B_2 110.1 . . no
H7A_2 C7_2 H7B_2 108.5 . . no
O5_2 C8_2 C7_2 107.4(4) . . no
O5_2 C8_2 H8A_2 110.2 . . no
C7_2 C8_2 H8A_2 110.2 . . no
O5_2 C8_2 H8B_2 110.2 . . no
C7_2 C8_2 H8B_2 110.2 . . no
H8A_2 C8_2 H8B_2 108.5 . . no
O5_2 C9_2 C10_2 108.2(4) . . no
O5_2 C9_2 H9A_2 110.1 . . no
C10_2 C9_2 H9A_2 110.1 . . no
O5_2 C9_2 H9B_2 110.1 . . no
C10_2 C9_2 H9B_2 110.1 . . no
H9A_2 C9_2 H9B_2 108.4 . . no
O1_2 C10_2 C9_2 107.7(4) . . no
O1_2 C10_2 H10A_2 110.2 . . no
C9_2 C10_2 H10A_2 110.2 . . no
O1_2 C10_2 H10B_2 110.2 . . no
C9_2 C10_2 H10B_2 110.2 . . no
H10A_2 C10_2 H10B_2 108.5 . . no
C10_2 O1_2 C1_2 112.7(3) . . no
C2_2 O2_2 C3_2 113.0(4) . . no
C4_2 O3_2 C5_2 112.7(4) . . no
C6_2 O4_2 C7_2 115.4(3) . . no
C8_2 O5_2 C9_2 115.2(3) . . no
O7_2 Ni2_2 O11_2 90.24(12) . . no
O7_2 Ni2_2 O6_2 174.83(12) . . no
O11_2 Ni2_2 O6_2 93.33(13) . . no
O7_2 Ni2_2 O9_2 86.09(12) . . no
O11_2 Ni2_2 O9_2 173.81(12) . . no
O6_2 Ni2_2 O9_2 90.67(12) . . no
O7_2 Ni2_2 O8_2 89.36(11) . . no
O11_2 Ni2_2 O8_2 90.22(11) . . no
O6_2 Ni2_2 O8_2 86.89(12) . . no
O9_2 Ni2_2 O8_2 94.71(11) . . no
O7_2 Ni2_2 O10_2 92.22(11) . . no
O11_2 Ni2_2 O10_2 87.92(11) . . no
O6_2 Ni2_2 O10_2 91.65(11) . . no
O9_2 Ni2_2 O10_2 87.24(10) . . no
O8_2 Ni2_2 O10_2 177.57(12) . . no
Ni2_2 O6_2 H6C_2 121(2) . . no
Ni2_2 O6_2 H6D_2 134(2) . . no
H6C_2 O6_2 H6D_2 104.9(16) . . no
Ni2_2 O7_2 H7C_2 117(2) . . no
Ni2_2 O7_2 H7D_2 125(2) . . no
H7C_2 O7_2 H7D_2 105.5(16) . . no
Ni2_2 O8_2 H8C_2 110(3) . . no
Ni2_2 O8_2 H8D_2 108(3) . . no
H8C_2 O8_2 H8D_2 106.0(16) . . no
Ni2_2 O9_2 H9C_2 116(2) . . no
Ni2_2 O9_2 H9D_2 123(3) . . no
H9C_2 O9_2 H9D_2 105.7(16) . . no
Ni2_2 O10_2 H10C_2 109(3) . . no
Ni2_2 O10_2 H10D_2 114(3) . . no
H10C_2 O10_2 H10D_2 103.2(15) . . no
Ni2_2 O11_2 H11C_2 115(3) . . no
Ni2_2 O11_2 H11D_2 125(3) . . no
H11C_2 O11_2 H11D_2 104.8(16) . . no
O14_2 N1_2 O13_2 121.1(4) . . no
O14_2 N1_2 O12_2 119.3(4) . . no
O13_2 N1_2 O12_2 119.5(4) . . no
O15_2 N2_2 O17_2 121.7(4) . . no
O15_2 N2_2 O16_2 120.0(4) . . no
O17_2 N2_2 O16_2 118.3(4) . . no
H18C_2 O18_2 H18D_2 100.0(15) . . no

loop_
_geom_bond_atom_site_label_1
_geom_bond_atom_site_label_2
_geom_bond_distance
_geom_bond_site_symmetry_2
_geom_bond_publ_flag
C1_1 O1_1 1.393(6) . no
C1_1 C2_1 1.486(7) . no
C1_1 H1A_1 0.9900 . no
C1_1 H1B_1 0.9900 . no
C2_1 O2_1 1.448(6) . no
C2_1 H2A_1 0.9900 . no
C2_1 H2B_1 0.9900 . no
C3_1 O2_1 1.399(6) . no
C3_1 C4_1 1.482(7) . no
C3_1 H3A_1 0.9900 . no
C3_1 H3B_1 0.9900 . no
C4_1 O3_1 1.433(5) . no
C4_1 H4A_1 0.9900 . no
C4_1 H4B_1 0.9900 . no
C5_1 O3_1 1.400(6) . no
C5_1 C6_1 1.477(7) . no
C5_1 H5A_1 0.9900 . no
C5_1 H5B_1 0.9900 . no
C6_1 O4_1 1.447(5) . no
C6_1 H6A_1 0.9900 . no
C6_1 H6B_1 0.9900 . no
C7_1 O4_1 1.394(5) . no
C7_1 C8_1 1.516(7) . no
C7_1 H7A_1 0.9900 . no
C7_1 H7B_1 0.9900 . no
C8_1 O5_1 1.433(5) . no
C8_1 H8A_1 0.9900 . no
C8_1 H8B_1 0.9900 . no
C9_1 O5_1 1.400(6) . no
C9_1 C10_1 1.487(7) . no
C9_1 H9A_1 0.9900 . no
C9_1 H9B_1 0.9900 . no
C10_1 O1_1 1.446(6) . no
C10_1 H10A_1 0.9900 . no
C10_1 H10B_1 0.9900 . no
Ni1_1 O7_1 2.036(3) . no
Ni1_1 O11_1 2.043(3) . no
Ni1_1 O6_1 2.044(3) . no
Ni1_1 O8_1 2.048(3) . no
Ni1_1 O10_1 2.056(2) . no
Ni1_1 O9_1 2.071(3) . no
O6_1 H6C_1 0.841(10) . no
O6_1 H6D_1 0.842(10) . no
O7_1 H7C_1 0.844(10) . no
O7_1 H7D_1 0.841(10) . no
O8_1 H8C_1 0.834(10) . no
O8_1 H8D_1 0.837(10) . no
O9_1 H9C_1 0.835(10) . no
O9_1 H9D_1 0.839(10) . no
O10_1 H10C_1 0.848(10) . no
O10_1 H10D_1 0.849(10) . no
O11_1 H11C_1 0.839(10) . no
O11_1 H11D_1 0.839(10) . no
N1_1 O14_1 1.230(4) . no
N1_1 O12_1 1.237(4) . no
N1_1 O13_1 1.258(4) . no
N2_1 O16_1 1.243(4) . no
N2_1 O17_1 1.244(4) . no
N2_1 O15_1 1.251(4) . no
O18_1 H18C_1 0.840(10) . no
O18_1 H18D_1 0.838(10) . no
O18'_1 H18C_1 0.79(5) . no
O18'_1 H18D_1 1.09(4) . no
C1_2 O1_2 1.436(5) . no
C1_2 C2_2 1.493(6) . no
C1_2 H1A_2 0.9900 . no
C1_2 H1B_2 0.9900 . no
C2_2 O2_2 1.410(5) . no
C2_2 H2A_2 0.9900 . no
C2_2 H2B_2 0.9900 . no
C3_2 O2_2 1.442(5) . no
C3_2 C4_2 1.511(6) . no
C3_2 H3A_2 0.9900 . no
C3_2 H3B_2 0.9900 . no
C4_2 O3_2 1.397(5) . no
C4_2 H4A_2 0.9900 . no
C4_2 H4B_2 0.9900 . no
C5_2 O3_2 1.425(5) . no
C5_2 C6_2 1.490(6) . no
C5_2 H5A_2 0.9900 . no
C5_2 H5B_2 0.9900 . no
C6_2 O4_2 1.416(5) . no
C6_2 H6A_2 0.9900 . no
C6_2 H6B_2 0.9900 . no
C7_2 O4_2 1.436(5) . no
C7_2 C8_2 1.492(6) . no
C7_2 H7A_2 0.9900 . no
C7_2 H7B_2 0.9900 . no
C8_2 O5_2 1.418(5) . no
C8_2 H8A_2 0.9900 . no
C8_2 H8B_2 0.9900 . no
C9_2 O5_2 1.428(5) . no
C9_2 C10_2 1.492(6) . no
C9_2 H9A_2 0.9900 . no
C9_2 H9B_2 0.9900 . no
C10_2 O1_2 1.426(5) . no
C10_2 H10A_2 0.9900 . no
C10_2 H10B_2 0.9900 . no
Ni2_2 O7_2 2.033(3) . no
Ni2_2 O11_2 2.042(3) . no
Ni2_2 O6_2 2.046(2) . no
Ni2_2 O9_2 2.050(3) . no
Ni2_2 O8_2 2.055(3) . no
Ni2_2 O10_2 2.068(3) . no
O6_2 H6C_2 0.838(10) . no
O6_2 H6D_2 0.827(10) . no
O7_2 H7C_2 0.822(10) . no
O7_2 H7D_2 0.839(10) . no
O8_2 H8C_2 0.831(10) . no
O8_2 H8D_2 0.832(10) . no
O9_2 H9C_2 0.835(10) . no
O9_2 H9D_2 0.831(10) . no
O10_2 H10C_2 0.839(10) . no
O10_2 H10D_2 0.841(10) . no
O11_2 H11C_2 0.836(10) . no
O11_2 H11D_2 0.837(10) . no
N1_2 O14_2 1.232(4) . no
N1_2 O13_2 1.246(4) . no
N1_2 O12_2 1.248(4) . no
N2_2 O15_2 1.241(4) . no
N2_2 O17_2 1.246(4) . no
N2_2 O16_2 1.258(4) . no
O18_2 H18C_2 0.867(10) . no
O18_2 H18D_2 0.848(10) . no

loop_
_geom_hbond_atom_site_label_D
_geom_hbond_atom_site_label_H
_geom_hbond_atom_site_label_A
_geom_hbond_distance_DH
_geom_hbond_distance_HA
_geom_hbond_distance_DA
_geom_hbond_angle_DHA
_geom_hbond_site_symmetry_A
O6_1 H6C_1 O3_1 0.841(10) 2.044(13) 2.871(4) 167(4) .
O6_1 H6D_1 O5_1 0.842(10) 1.925(17) 2.730(4) 160(4) .
O7_1 H7C_1 O4_2 0.844(10) 1.936(12) 2.775(4) 173(4) .
O7_1 H7D_1 O1_2 0.841(10) 1.947(15) 2.767(4) 165(4) .
O8_1 H8C_1 O2_1 0.834(10) 2.020(13) 2.843(4) 169(4) .
O8_1 H8D_1 O13_2 0.837(10) 2.018(11) 2.852(4) 174(4) 3_454
O9_1 H9C_1 O16_1 0.835(10) 1.949(16) 2.759(4) 163(4) 4
O9_1 H9D_1 O14_1 0.839(10) 2.049(15) 2.859(4) 162(4) .
O10_1 H10C_1 O12_1 0.848(10) 1.928(17) 2.738(4) 159(3) .
O10_1 H10D_1 O17_1 0.849(10) 1.906(12) 2.750(4) 173(4) .
O11_1 H11C_1 O15_1 0.839(10) 1.959(12) 2.793(4) 173(3) .
O11_1 H11D_1 O18_1 0.839(10) 1.876(13) 2.697(6) 166(3) .
O6_2 H6C_2 O3_2 0.838(10) 1.992(13) 2.818(4) 168(4) .
O6_2 H6D_2 O5_2 0.827(10) 1.924(10) 2.750(4) 177(4) .
O7_2 H7C_2 O4_1 0.822(10) 1.954(11) 2.773(4) 175(4) 1_655
O7_2 H7D_2 O1_1 0.839(10) 1.921(13) 2.746(4) 167(3) 1_655
O8_2 H8C_2 O2_2 0.831(10) 2.009(12) 2.832(4) 171(4) .
O8_2 H8D_2 O13_1 0.832(10) 2.11(2) 2.857(4) 149(4) 3_554
O9_2 H9C_2 O16_2 0.835(10) 1.891(11) 2.722(4) 174(4) 4_655
O9_2 H9D_2 O14_2 0.831(10) 2.001(12) 2.825(4) 171(4) .
O10_2 H10C_2 O12_2 0.839(10) 1.931(16) 2.742(4) 162(3) .
O10_2 H10D_2 O17_2 0.841(10) 1.908(14) 2.731(4) 166(4) .
O11_2 H11C_2 O15_2 0.836(10) 1.939(12) 2.769(4) 172(4) .
O11_2 H11D_2 O18_2 0.837(10) 1.852(12) 2.687(5) 175(4) .
O18_2 H18D_2 O13_2 0.848(10) 2.087(19) 2.921(5) 168(6) 4_645

loop_
_geom_torsion_atom_site_label_1
_geom_torsion_atom_site_label_2
_geom_torsion_atom_site_label_3
_geom_torsion_atom_site_label_4
_geom_torsion
_geom_torsion_site_symmetry_1
_geom_torsion_site_symmetry_2
_geom_torsion_site_symmetry_3
_geom_torsion_site_symmetry_4
_geom_torsion_publ_flag
O1_1 C1_1 C2_1 O2_1 77.8(5) . . . . no
O2_1 C3_1 C4_1 O3_1 57.7(6) . . . . no
O3_1 C5_1 C6_1 O4_1 -72.4(5) . . . . no
O4_1 C7_1 C8_1 O5_1 65.6(5) . . . . no
O5_1 C9_1 C10_1 O1_1 -62.3(6) . . . . no
C2_1 C1_1 O1_1 C10_1 -169.8(4) . . . . no
C9_1 C10_1 O1_1 C1_1 175.4(5) . . . . no
C4_1 C3_1 O2_1 C2_1 80.5(6) . . . . no
C1_1 C2_1 O2_1 C3_1 -166.1(4) . . . . no
C6_1 C5_1 O3_1 C4_1 165.1(4) . . . . no
C3_1 C4_1 O3_1 C5_1 174.9(4) . . . . no
C8_1 C7_1 O4_1 C6_1 -168.7(4) . . . . no
C5_1 C6_1 O4_1 C7_1 161.6(4) . . . . no
C10_1 C9_1 O5_1 C8_1 168.7(4) . . . . no
C7_1 C8_1 O5_1 C9_1 -156.6(4) . . . . no
O1_2 C1_2 C2_2 O2_2 77.5(5) . . . . no
O2_2 C3_2 C4_2 O3_2 56.2(5) . . . . no
O3_2 C5_2 C6_2 O4_2 -73.6(5) . . . . no
O4_2 C7_2 C8_2 O5_2 68.4(5) . . . . no
O5_2 C9_2 C10_2 O1_2 -60.9(5) . . . . no
C9_2 C10_2 O1_2 C1_2 178.4(4) . . . . no
C2_2 C1_2 O1_2 C10_2 -165.7(4) . . . . no
C1_2 C2_2 O2_2 C3_2 -167.4(4) . . . . no
C4_2 C3_2 O2_2 C2_2 81.8(5) . . . . no
C3_2 C4_2 O3_2 C5_2 172.4(4) . . . . no
C6_2 C5_2 O3_2 C4_2 164.5(4) . . . . no
C5_2 C6_2 O4_2 C7_2 163.6(3) . . . . no
C8_2 C7_2 O4_2 C6_2 -165.3(4) . . . . no
C7_2 C8_2 O5_2 C9_2 -164.7(4) . . . . no
C10_2 C9_2 O5_2 C8_2 165.1(4) . . . . no
